data_2016543
loop_
_publ_author_name
'Rozycka-Sokolowska, Ewa'

_publ_section_title
;
 2,4-Bis[1-(4-hydroxyphenyl)-1-methylethyl]phenol: a three-dimensional
 framework built from O---H&#x00B7;&#x00B7;&#x00B7;O hydrogen bonds
;
_journal_coeditor_code GD3195
_journal_issue 4
_journal_name_full 'Acta Crystallographica Section C'
_journal_page_first o242
_journal_page_last o244
_journal_paper_doi 10.1107/S0108270108006045
_journal_volume 64
_journal_year 2008
_chemical_formula_iupac 'C24 H26 O3'
_chemical_formula_moiety 'C24 H26 O3'
_chemical_formula_sum 'C24 H26 O3'
_chemical_formula_weight 362.45
_chemical_name_common '2,4-Bis[1-(4-hydroxyphenyl)-1-methylethyl] phenol'
_chemical_name_systematic
;
2,4-Bis[1-(4-hydroxyphenyl)-1-methylethyl]phenol
;
_space_group_IT_number 9
_symmetry_cell_setting monoclinic
_symmetry_space_group_name_Hall 'C -2yc'
_symmetry_space_group_name_H-M 'C 1 c 1'
_atom_sites_solution_hydrogens geom
_atom_sites_solution_primary direct
_atom_sites_solution_secondary difmap
_audit_creation_method SHELXL-97
_cell_angle_alpha 90.00
_cell_angle_beta 93.729(3)
_cell_angle_gamma 90.00
_cell_formula_units_Z 4
_cell_length_a 6.2143(2)
_cell_length_b 15.3978(5)
_cell_length_c 20.7130(7)
_cell_measurement_reflns_used 7160
_cell_measurement_temperature 290(2)
_cell_measurement_theta_max 28.48
_cell_measurement_theta_min 3.73
_cell_volume 1977.76(11)
_computing_cell_refinement 'CrysAlis RED (Oxford Diffraction, 2005)'
_computing_data_collection 'CrysAlis CCD (Oxford Diffraction, 2004)'
_computing_data_reduction 'CrysAlis RED (Oxford Diffraction, 2005)'
_computing_molecular_graphics 'PLATON (Spek,2003) and DIAMOND (Brandenburg, 2006)'
_computing_publication_material 'publCIF (Westrip, 2008)'
_computing_structure_refinement 'SHELXL97 (Sheldrick, 2008)'
_computing_structure_solution 'SHELXS97 (Sheldrick, 2008)'
_diffrn_ambient_temperature 290(2)
_diffrn_measured_fraction_theta_full 0.989
_diffrn_measured_fraction_theta_max 0.989
_diffrn_measurement_device_type 'Oxford Diffraction Xcalibur3 CCD'
_diffrn_measurement_method \w
_diffrn_radiation_monochromator graphite
_diffrn_radiation_source 'fine-focus sealed tube'
_diffrn_radiation_type MoK\a
_diffrn_radiation_wavelength 0.71073
_diffrn_reflns_av_R_equivalents 0.0274
_diffrn_reflns_av_sigmaI/netI 0.0470
_diffrn_reflns_limit_h_max 8
_diffrn_reflns_limit_h_min -4
_diffrn_reflns_limit_k_max 20
_diffrn_reflns_limit_k_min -20
_diffrn_reflns_limit_l_max 27
_diffrn_reflns_limit_l_min -27
_diffrn_reflns_number 7160
_diffrn_reflns_theta_full 26.73
_diffrn_reflns_theta_max 28.48
_diffrn_reflns_theta_min 3.73
_diffrn_standards_decay_% 0
_diffrn_standards_interval_count 0
_diffrn_standards_interval_time 0
_diffrn_standards_number 0
_exptl_absorpt_coefficient_mu 0.079
_exptl_absorpt_correction_type none
_exptl_crystal_colour colourless
_exptl_crystal_density_diffrn 1.217
_exptl_crystal_density_method 'not measured'
_exptl_crystal_description plate
_exptl_crystal_F_000 776
_exptl_crystal_size_max 0.30
_exptl_crystal_size_mid 0.27
_exptl_crystal_size_min 0.07
_refine_diff_density_max 0.122
_refine_diff_density_min -0.111
_refine_ls_extinction_coef 0.0061(10)
_refine_ls_extinction_expression Fc^*^=kFc[1+0.001xFc^2^\l^3^/sin(2\q)]^-1/4^
_refine_ls_extinction_method 'SHELXL97 (Sheldrick, 2008)'
_refine_ls_goodness_of_fit_ref 1.080
_refine_ls_hydrogen_treatment mixed
_refine_ls_matrix_type full
_refine_ls_number_parameters 305
_refine_ls_number_reflns 2469
_refine_ls_number_restraints 2
_refine_ls_restrained_S_all 1.079
_refine_ls_R_factor_all 0.0618
_refine_ls_R_factor_gt 0.0326
_refine_ls_shift/su_max 0.000
_refine_ls_shift/su_mean 0.000
_refine_ls_structure_factor_coef Fsqd
_refine_ls_weighting_details 'calc w=1/[\s^2^(Fo^2^)+(0.037P)^2^] where P=(Fo^2^+2Fc^2^)/3'
_refine_ls_weighting_scheme calc
_refine_ls_wR_factor_gt 0.0644
_refine_ls_wR_factor_ref 0.0815
_reflns_number_gt 1729
_reflns_number_total 2469
_reflns_threshold_expression I>2\s(I)
_cod_data_source_file gd3195.cif
_cod_data_source_block I
_cod_original_sg_symbol_H-M 'C c'
_cod_database_code 2016543
_cod_database_fobs_code 2016543

loop_
_symmetry_equiv_pos_as_xyz
'x, y, z'
'x, -y, z+1/2'
'x+1/2, y+1/2, z'
'x+1/2, -y+1/2, z+1/2'

loop_
_atom_site_type_symbol
_atom_site_label
_atom_site_fract_x
_atom_site_fract_y
_atom_site_fract_z
_atom_site_U_iso_or_equiv
_atom_site_adp_type
_atom_site_calc_flag
_atom_site_refinement_flags
_atom_site_occupancy
O O1 0.5406(3) -0.02012(11) 0.37253(9) 0.0444(5) Uani d . 1
H H1 0.644(5) -0.0497(19) 0.3517(14) 0.046(8) Uiso d . 1
O O11 0.3346(3) 0.36520(12) 0.31969(9) 0.0421(5) Uani d . 1
H H11 0.452(6) 0.368(2) 0.3444(19) 0.082(12) Uiso d . 1
O O22 0.2115(3) 0.13003(13) -0.09752(9) 0.0493(5) Uani d . 1
H H22 0.324(6) 0.095(2) -0.1009(17) 0.073(11) Uiso d . 1
C C1 0.4471(4) 0.04760(14) 0.33657(12) 0.0341(5) Uani d . 1
C C2 0.2680(4) 0.08643(15) 0.35965(12) 0.0370(6) Uani d . 1
H H2 0.2163 0.0678 0.3984 0.044 Uiso calc R 1
C C3 0.1646(4) 0.15324(16) 0.32527(12) 0.0373(6) Uani d . 1
H H3 0.0440 0.1790 0.3415 0.045 Uiso calc R 1
C C4 0.2362(4) 0.18258(15) 0.26741(11) 0.0322(5) Uani d . 1
C C5 0.4198(4) 0.14290(16) 0.24596(12) 0.0379(6) Uani d . 1
H H5 0.4735 0.1620 0.2076 0.046 Uiso calc R 1
C C6 0.5253(4) 0.07605(16) 0.27973(13) 0.0410(6) Uani d . 1
H H6 0.6475 0.0507 0.2641 0.049 Uiso calc R 1
C C7 0.1159(4) 0.25118(16) 0.22496(12) 0.0353(6) Uani d . 1
C C8 -0.0735(5) 0.2919(2) 0.25791(18) 0.0512(7) Uani d . 1
H H8A -0.018(5) 0.319(2) 0.3016(16) 0.055(8) Uiso d . 1
H H8B -0.142(6) 0.336(2) 0.2310(17) 0.069(10) Uiso d . 1
H H8C -0.179(5) 0.249(2) 0.2671(13) 0.051(8) Uiso d . 1
C C9 0.0197(5) 0.2034(2) 0.16419(16) 0.0490(7) Uani d . 1
H H9A -0.071(5) 0.155(2) 0.1803(15) 0.061(9) Uiso d . 1
H H9B -0.055(5) 0.249(2) 0.1370(15) 0.057(8) Uiso d . 1
H H9C 0.139(7) 0.176(3) 0.1388(19) 0.085(12) Uiso d . 1
C C10 0.2722(3) 0.32353(15) 0.20750(11) 0.0319(5) Uani d . 1
C C11 0.3749(3) 0.37685(16) 0.25467(11) 0.0324(5) Uani d . 1
C C12 0.5089(4) 0.44322(16) 0.23846(12) 0.0372(6) Uani d . 1
H H12 0.5710 0.4790 0.2707 0.045 Uiso calc R 1
C C13 0.5527(4) 0.45744(16) 0.17467(11) 0.0350(6) Uani d . 1
H H13 0.6452 0.5021 0.1645 0.042 Uiso calc R 1
C C14 0.4591(4) 0.40529(15) 0.12558(11) 0.0328(5) Uani d . 1
C C15 0.3191(4) 0.34027(15) 0.14352(12) 0.0338(5) Uani d . 1
H H15 0.2529 0.3060 0.1111 0.041 Uiso calc R 1
C C16 0.5051(4) 0.42310(17) 0.05480(12) 0.0388(6) Uani d . 1
C C17 0.3854(7) 0.5065(2) 0.03364(18) 0.0584(9) Uani d . 1
H H17A 0.226(5) 0.5046(19) 0.0364(13) 0.051(8) Uiso d . 1
H H17B 0.434(5) 0.557(2) 0.0574(16) 0.063(9) Uiso d . 1
H H17C 0.414(6) 0.515(3) -0.010(2) 0.092(13) Uiso d . 1
C C18 0.7485(6) 0.4386(3) 0.05002(17) 0.0613(9) Uani d . 1
H H18A 0.786(6) 0.445(2) 0.005(2) 0.077(10) Uiso d . 1
H H18B 0.803(6) 0.491(3) 0.0760(18) 0.081(11) Uiso d . 1
H H18C 0.838(7) 0.393(3) 0.068(2) 0.095(14) Uiso d . 1
C C19 0.4320(4) 0.34605(16) 0.01130(11) 0.0360(6) Uani d . 1
C C20 0.2422(4) 0.34647(18) -0.02746(13) 0.0452(7) Uani d . 1
H H20 0.1594 0.3968 -0.0294 0.054 Uiso calc R 1
C C21 0.1703(4) 0.27551(17) -0.06331(14) 0.0482(7) Uani d . 1
H H21 0.0417 0.2786 -0.0888 0.058 Uiso calc R 1
C C22 0.2888(4) 0.20039(17) -0.06122(12) 0.0385(6) Uani d . 1
C C23 0.4811(5) 0.1982(2) -0.02430(15) 0.0580(8) Uani d . 1
H H23 0.5651 0.1482 -0.0232 0.070 Uiso calc R 1
C C24 0.5490(5) 0.2701(2) 0.01098(15) 0.0579(8) Uani d . 1
H H24 0.6794 0.2672 0.0356 0.070 Uiso calc R 1

loop_
_atom_site_aniso_label
_atom_site_aniso_U_11
_atom_site_aniso_U_22
_atom_site_aniso_U_33
_atom_site_aniso_U_12
_atom_site_aniso_U_13
_atom_site_aniso_U_23
O1 0.0530(11) 0.0345(10) 0.0450(11) 0.0063(9) -0.0027(9) 0.0064(8)
O11 0.0441(10) 0.0495(11) 0.0321(10) -0.0020(8) -0.0023(8) -0.0019(8)
O22 0.0548(12) 0.0431(11) 0.0489(12) 0.0019(9) -0.0059(9) -0.0106(9)
C1 0.0405(13) 0.0263(12) 0.0345(13) -0.0018(10) -0.0037(10) 0.0020(10)
C2 0.0509(15) 0.0328(13) 0.0271(13) -0.0017(11) 0.0017(10) -0.0003(10)
C3 0.0426(14) 0.0335(14) 0.0362(14) 0.0038(11) 0.0063(10) -0.0046(11)
C4 0.0331(12) 0.0296(13) 0.0335(13) -0.0002(10) -0.0004(9) -0.0001(10)
C5 0.0376(13) 0.0376(14) 0.0391(14) 0.0015(11) 0.0060(10) 0.0084(11)
C6 0.0361(13) 0.0380(15) 0.0495(16) 0.0062(11) 0.0079(11) 0.0046(12)
C7 0.0352(12) 0.0307(14) 0.0390(14) 0.0014(9) -0.0058(10) 0.0029(10)
C8 0.0333(14) 0.0453(17) 0.075(2) 0.0061(14) 0.0015(14) 0.0054(17)
C9 0.0514(18) 0.0419(17) 0.0512(18) -0.0119(14) -0.0163(14) 0.0066(14)
C10 0.0349(12) 0.0262(12) 0.0337(13) 0.0054(10) -0.0036(10) -0.0009(10)
C11 0.0316(12) 0.0353(14) 0.0297(13) 0.0039(10) -0.0025(9) -0.0027(10)
C12 0.0405(13) 0.0354(14) 0.0347(14) 0.0013(10) -0.0047(10) -0.0077(10)
C13 0.0377(12) 0.0306(13) 0.0364(15) -0.0061(10) -0.0006(10) -0.0046(11)
C14 0.0354(12) 0.0311(13) 0.0313(13) 0.0046(10) -0.0025(9) -0.0015(10)
C15 0.0364(13) 0.0289(13) 0.0350(13) -0.0008(9) -0.0055(10) -0.0025(10)
C16 0.0462(14) 0.0404(15) 0.0289(13) -0.0047(11) -0.0048(10) 0.0010(10)
C17 0.089(3) 0.0381(17) 0.0461(19) 0.0001(17) -0.0117(17) 0.0037(14)
C18 0.058(2) 0.086(3) 0.041(2) -0.0192(19) 0.0080(15) -0.0067(17)
C19 0.0414(13) 0.0396(14) 0.0265(12) 0.0028(11) -0.0012(10) 0.0007(10)
C20 0.0431(14) 0.0429(16) 0.0484(16) 0.0109(12) -0.0076(12) -0.0067(12)
C21 0.0393(14) 0.0483(17) 0.0543(17) 0.0098(12) -0.0161(12) -0.0097(13)
C22 0.0462(14) 0.0384(15) 0.0307(13) 0.0002(11) 0.0010(10) -0.0050(11)
C23 0.0616(18) 0.0461(17) 0.063(2) 0.0259(14) -0.0187(15) -0.0146(14)
C24 0.0597(17) 0.0546(18) 0.0556(18) 0.0137(14) -0.0270(14) -0.0161(14)

loop_
_atom_type_symbol
_atom_type_description
_atom_type_scat_dispersion_real
_atom_type_scat_dispersion_imag
_atom_type_scat_source
C C 0.0033 0.0000 'International Tables Vol C Tables 4.2.6.8 and 6.1.1.4'
H H 0.0000 0.0000 'International Tables Vol C Tables 4.2.6.8 and 6.1.1.4'
O O 0.0106 0.0000 'International Tables Vol C Tables 4.2.6.8 and 6.1.1.4'

loop_
_geom_angle_atom_site_label_1
_geom_angle_atom_site_label_2
_geom_angle_atom_site_label_3
_geom_angle
C1 O1 H1 113.7(17)
C11 O11 H11 111(3)
C22 O22 H22 106(2)
C6 C1 C2 119.9(2)
C6 C1 O1 122.8(2)
C2 C1 O1 117.4(2)
C1 C2 C3 120.2(2)
C1 C2 H2 119.9
C3 C2 H2 119.9
C4 C3 C2 121.6(2)
C4 C3 H3 119.2
C2 C3 H3 119.2
C3 C4 C5 116.8(2)
C3 C4 C7 123.3(2)
C5 C4 C7 119.8(2)
C6 C5 C4 122.4(2)
C6 C5 H5 118.8
C4 C5 H5 118.8
C1 C6 C5 119.2(2)
C1 C6 H6 120.4
C5 C6 H6 120.4
C8 C7 C10 108.9(2)
C8 C7 C4 112.7(2)
C10 C7 C4 109.96(18)
C8 C7 C9 106.9(2)
C10 C7 C9 111.8(2)
C4 C7 C9 106.7(2)
C7 C8 H8A 109.5(17)
C7 C8 H8B 111(2)
H8A C8 H8B 110(3)
C7 C8 H8C 111.2(17)
H8A C8 H8C 107(2)
H8B C8 H8C 108(3)
C7 C9 H9A 106.0(18)
C7 C9 H9B 105.3(18)
H9A C9 H9B 117(3)
C7 C9 H9C 111(2)
H9A C9 H9C 108(3)
H9B C9 H9C 109(3)
C11 C10 C15 116.1(2)
C11 C10 C7 121.9(2)
C15 C10 C7 122.0(2)
C12 C11 O11 118.7(2)
C12 C11 C10 121.5(2)
O11 C11 C10 119.7(2)
C11 C12 C13 120.7(2)
C11 C12 H12 119.6
C13 C12 H12 119.6
C12 C13 C14 120.5(2)
C12 C13 H13 119.8
C14 C13 H13 119.8
C15 C14 C13 117.3(2)
C15 C14 C16 122.8(2)
C13 C14 C16 119.9(2)
C14 C15 C10 123.9(2)
C14 C15 H15 118.1
C10 C15 H15 118.1
C17 C16 C14 107.8(2)
C17 C16 C19 111.0(2)
C14 C16 C19 110.8(2)
C17 C16 C18 108.1(3)
C14 C16 C18 109.5(2)
C19 C16 C18 109.6(2)
C16 C17 H17A 115.1(17)
C16 C17 H17B 113.5(19)
H17A C17 H17B 106(3)
C16 C17 H17C 106(2)
H17A C17 H17C 108(3)
H17B C17 H17C 108(3)
C16 C18 H18A 112(2)
C16 C18 H18B 113(2)
H18A C18 H18B 110(3)
C16 C18 H18C 114(2)
H18A C18 H18C 106(3)
H18B C18 H18C 102(3)
C24 C19 C20 115.6(2)
C24 C19 C16 121.4(2)
C20 C19 C16 122.9(2)
C21 C20 C19 122.9(2)
C21 C20 H20 118.6
C19 C20 H20 118.6
C22 C21 C20 119.8(2)
C22 C21 H21 120.1
C20 C21 H21 120.1
C21 C22 C23 118.9(2)
C21 C22 O22 118.4(2)
C23 C22 O22 122.6(2)
C22 C23 C24 120.0(2)
C22 C23 H23 120.0
C24 C23 H23 120.0
C19 C24 C23 122.8(2)
C19 C24 H24 118.6
C23 C24 H24 118.6

loop_
_geom_bond_atom_site_label_1
_geom_bond_atom_site_label_2
_geom_bond_distance
O1 C1 1.387(3)
O1 H1 0.92(3)
O11 C11 1.397(3)
O11 H11 0.87(4)
O22 C22 1.386(3)
O22 H22 0.89(4)
C1 C6 1.374(4)
C1 C2 1.376(3)
C2 C3 1.385(3)
C2 H2 0.9300
C3 C4 1.381(3)
C3 H3 0.9300
C4 C5 1.392(3)
C4 C7 1.537(3)
C5 C6 1.385(3)
C5 H5 0.9300
C6 H6 0.9300
C7 C8 1.532(4)
C7 C10 1.537(3)
C7 C9 1.545(4)
C8 H8A 1.03(3)
C8 H8B 0.96(4)
C8 H8C 0.96(3)
C9 H9A 1.00(3)
C9 H9B 1.00(3)
C9 H9C 1.03(4)
C10 C11 1.398(3)
C10 C15 1.399(3)
C11 C12 1.374(3)
C12 C13 1.384(3)
C12 H12 0.9300
C13 C14 1.393(3)
C13 H13 0.9300
C14 C15 1.393(3)
C14 C16 1.536(3)
C15 H15 0.9300
C16 C17 1.534(4)
C16 C19 1.540(3)
C16 C18 1.541(4)
C17 H17A 0.99(3)
C17 H17B 0.95(3)
C17 H17C 0.94(4)
C18 H18A 0.98(4)
C18 H18B 1.01(4)
C18 H18C 0.96(4)
C19 C24 1.377(4)
C19 C20 1.383(3)
C20 C21 1.379(4)
C20 H20 0.9300
C21 C22 1.370(4)
C21 H21 0.9300
C22 C23 1.377(4)
C23 C24 1.378(4)
C23 H23 0.9300
C24 H24 0.9300

loop_
_geom_hbond_atom_site_label_D
_geom_hbond_atom_site_label_H
_geom_hbond_atom_site_label_A
_geom_hbond_site_symmetry_A
_geom_hbond_distance_DH
_geom_hbond_distance_HA
_geom_hbond_distance_DA
_geom_hbond_angle_DHA
O1 H1 O11 3_545 0.92(3) 1.91(3) 2.813(3) 166(3)
O11 H11 O22 4 0.87(4) 1.95(4) 2.813(3) 177(4)
O22 H22 O1 2_554 0.89(4) 1.88(4) 2.756(3) 167(3)
C8 H8A O11 . 1.03(3) 2.31(3) 2.987(4) 122(2)
C12 H12 Cg1 3_555 0.93 2.74 3.564(3) 148

loop_
_geom_torsion_atom_site_label_1
_geom_torsion_atom_site_label_2
_geom_torsion_atom_site_label_3
_geom_torsion_atom_site_label_4
_geom_torsion
C6 C1 C2 C3 0.9(3)
O1 C1 C2 C3 -178.7(2)
C1 C2 C3 C4 0.2(3)
C2 C3 C4 C5 -1.2(3)
C2 C3 C4 C7 174.8(2)
C3 C4 C5 C6 1.2(3)
C7 C4 C5 C6 -175.0(2)
C2 C1 C6 C5 -0.9(4)
O1 C1 C6 C5 178.6(2)
C4 C5 C6 C1 -0.1(4)
C3 C4 C7 C8 7.7(3)
C5 C4 C7 C8 -176.4(2)
C3 C4 C7 C10 129.4(2)
C5 C4 C7 C10 -54.8(3)
C3 C4 C7 C9 -109.3(3)
C5 C4 C7 C9 66.6(3)
C8 C7 C10 C11 60.7(3)
C4 C7 C10 C11 -63.2(3)
C9 C7 C10 C11 178.5(2)
C8 C7 C10 C15 -118.9(3)
C4 C7 C10 C15 117.2(2)
C9 C7 C10 C15 -1.1(3)
C15 C10 C11 C12 1.8(3)
C7 C10 C11 C12 -177.8(2)
C15 C10 C11 O11 179.1(2)
C7 C10 C11 O11 -0.5(3)
O11 C11 C12 C13 -179.7(2)
C10 C11 C12 C13 -2.3(3)
C11 C12 C13 C14 0.8(4)
C12 C13 C14 C15 1.0(3)
C12 C13 C14 C16 178.6(2)
C13 C14 C15 C10 -1.6(3)
C16 C14 C15 C10 -179.1(2)
C11 C10 C15 C14 0.2(3)
C7 C10 C15 C14 179.8(2)
C15 C14 C16 C17 105.4(3)
C13 C14 C16 C17 -72.0(3)
C15 C14 C16 C19 -16.2(3)
C13 C14 C16 C19 166.3(2)
C15 C14 C16 C18 -137.2(3)
C13 C14 C16 C18 45.4(3)
C17 C16 C19 C24 164.9(3)
C14 C16 C19 C24 -75.4(3)
C18 C16 C19 C24 45.5(4)
C17 C16 C19 C20 -18.2(4)
C14 C16 C19 C20 101.6(3)
C18 C16 C19 C20 -137.5(3)
C24 C19 C20 C21 1.3(4)
C16 C19 C20 C21 -175.9(3)
C19 C20 C21 C22 0.2(5)
C20 C21 C22 C23 -1.6(4)
C20 C21 C22 O22 179.6(3)
C21 C22 C23 C24 1.5(5)
O22 C22 C23 C24 -179.7(3)
C20 C19 C24 C23 -1.3(4)
C16 C19 C24 C23 175.9(3)
C22 C23 C24 C19 0.0(5)

loop_
_cod_related_entry_id
_cod_related_entry_database
_cod_related_entry_code
1 ChemSpider 67846
